data_4333216
loop_
_publ_author_name
'Grirrane, Abdessamad'
'Resa, Irene'
'del R\'io, Diego'
'Rodr\'iguez, Amor'
'\'Alvarez, Eleuterio'
'Mereiter, Kurt'
'Carmona, Ernesto'

_publ_section_title
;
 Solid-State Structures and Solution Studies of Novel Cyclopentadienyl
 Mercury Compounds
;
_journal_issue 11
_journal_name_full 'Inorganic Chemistry'
_journal_page_first 4667
_journal_page_last 4676
_journal_paper_doi 10.1021/ic0624672
_journal_volume 46
_journal_year 2007
_chemical_formula_sum 'C8 H13 Cl Hg Si'
_chemical_formula_weight 373.31
_chemical_name_systematic
; 
 ? 
;
_space_group_IT_number 14
_symmetry_cell_setting monoclinic
_symmetry_space_group_name_Hall '-P 2yn'
_symmetry_space_group_name_H-M 'P 1 21/n 1'
_atom_sites_solution_hydrogens geom
_atom_sites_solution_primary direct
_atom_sites_solution_secondary difmap
_audit_creation_method SHELXL-97
_cell_angle_alpha 90.00
_cell_angle_beta 91.469(2)
_cell_angle_gamma 90.00
_cell_formula_units_Z 8
_cell_length_a 6.6159(5)
_cell_length_b 22.6512(16)
_cell_length_c 15.1872(11)
_cell_measurement_reflns_used 9242
_cell_measurement_temperature 100(2)
_cell_measurement_theta_max 30.48
_cell_measurement_theta_min 2.68
_cell_volume 2275.2(3)
_computing_cell_refinement 'SAINT+ v. 7.06 a (Bruker AXS, 2003)'
_computing_data_collection 'APEX-W2K-NT v. 1.0 (Bruker AXS, 2004)'
_computing_data_reduction 'SAINT+ v. 7.06 a (Bruker AXS, 2001)'
_computing_molecular_graphics 'XP, SHELXTL v. 6.10 (Bruker, 2000)'
_computing_publication_material 'XCIF, SHELXTL v. 6.12 (Bruker, 2001)'
_computing_structure_refinement 'SHELXL-97 (Sheldrick, 1997)'
_computing_structure_solution 'SHELXS-97 (Sheldrick, 1990)'
_diffrn_ambient_temperature 100(2)
_diffrn_detector_area_resol_mean 8.26
_diffrn_measured_fraction_theta_full 0.988
_diffrn_measured_fraction_theta_max 0.988
_diffrn_measurement_device_type 'Bruker-Nonius X8Apex2 CCD area detector'
_diffrn_measurement_method 'phi and omega scans with narrow frames'
_diffrn_radiation_monochromator graphite
_diffrn_radiation_source 'fine-focus sealed tube'
_diffrn_radiation_type MoK\a
_diffrn_radiation_wavelength 0.71073
_diffrn_reflns_av_R_equivalents 0.0640
_diffrn_reflns_av_sigmaI/netI 0.0544
_diffrn_reflns_limit_h_max 9
_diffrn_reflns_limit_h_min -9
_diffrn_reflns_limit_k_max 32
_diffrn_reflns_limit_k_min -32
_diffrn_reflns_limit_l_max 21
_diffrn_reflns_limit_l_min -21
_diffrn_reflns_number 30864
_diffrn_reflns_theta_full 30.48
_diffrn_reflns_theta_max 30.48
_diffrn_reflns_theta_min 3.01
_diffrn_standards_decay_% 'no decay'
_exptl_absorpt_coefficient_mu 13.815
_exptl_absorpt_correction_T_max 0.6080
_exptl_absorpt_correction_T_min 0.4045
_exptl_absorpt_correction_type numerical
_exptl_absorpt_process_details
;

;
_exptl_crystal_colour colourless
_exptl_crystal_density_diffrn 2.180
_exptl_crystal_density_method 'not measured'
_exptl_crystal_description needle
_exptl_crystal_F_000 1376
_exptl_crystal_size_max 0.08
_exptl_crystal_size_mid 0.07
_exptl_crystal_size_min 0.04
_refine_diff_density_max 4.539
_refine_diff_density_min -2.513
_refine_diff_density_rms 0.309
_refine_ls_extinction_method none
_refine_ls_goodness_of_fit_ref 1.061
_refine_ls_hydrogen_treatment constr
_refine_ls_matrix_type full
_refine_ls_number_parameters 205
_refine_ls_number_reflns 6579
_refine_ls_number_restraints 0
_refine_ls_restrained_S_all 1.061
_refine_ls_R_factor_all 0.0689
_refine_ls_R_factor_gt 0.0457
_refine_ls_shift/su_max 0.001
_refine_ls_shift/su_mean 0.000
_refine_ls_structure_factor_coef Fsqd
_refine_ls_weighting_details 'calc w=1/[\s^2^(Fo^2^)+(0.0553P)^2^+0.0000P] where P=(Fo^2^+2Fc^2^)/3'
_refine_ls_weighting_scheme calc
_refine_ls_wR_factor_gt 0.0922
_refine_ls_wR_factor_ref 0.1009
_reflns_number_gt 5059
_reflns_number_total 6579
_reflns_threshold_expression >2sigma(I)
_cod_data_source_file ic0624672sup5.cif
_cod_data_source_block ea03906a
_cod_depositor_comments
;
The following automatic conversions were performed:
'__chemical_formula_moiety' tag replaced with
'_chemical_formula_moiety'.

Automatic conversion script
Id: cif_correct_tags 1440 2010-10-19 06:21:57Z saulius 

The following automatic conversions were performed:

'_symmetry_cell_setting' value 'Monoclinic' changed to 'monoclinic'
according to /home/saulius/struct/CIF-dictionaries/cif_core.dic
dictionary named 'cif_core.dic' version 2.4.2 from 2011-04-26.

Automatic conversion script
Id: cif_fix_values 1891 2012-01-12 08:04:46Z andrius 
;
_cod_original_sg_symbol_H-M P2(1)/n
_cod_database_code 4333216

loop_
_symmetry_equiv_pos_as_xyz
'x, y, z'
'-x+1/2, y+1/2, -z+1/2'
'-x, -y, -z'
'x-1/2, -y-1/2, z-1/2'

loop_
_atom_site_label
_atom_site_type_symbol
_atom_site_fract_x
_atom_site_fract_y
_atom_site_fract_z
_atom_site_U_iso_or_equiv
_atom_site_adp_type
_atom_site_occupancy
_atom_site_symmetry_multiplicity
_atom_site_calc_flag
_atom_site_refinement_flags
Hg1 Hg 0.76350(4) 0.360004(11) 0.530175(15) 0.01616(8) Uani 1 1 d .
C9 C 0.7383(11) 0.4661(3) 0.3049(4) 0.0175(13) Uani 1 1 d .
Cl2 Cl 0.7391(3) 0.62142(8) 0.48166(11) 0.0218(3) Uani 1 1 d .
Cl1 Cl 0.7627(3) 0.46123(7) 0.56560(10) 0.0195(3) Uani 1 1 d .
Si1 Si 0.8223(3) 0.23800(9) 0.63983(11) 0.0184(4) Uani 1 1 d .
C1 C 0.7587(10) 0.2678(3) 0.5248(4) 0.0156(13) Uani 1 1 d .
C2 C 0.8978(11) 0.2433(3) 0.4590(4) 0.0170(13) Uani 1 1 d .
H2 H 1.0399 0.2495 0.4591 0.020 Uiso 1 1 calc R
C3 C 0.7924(12) 0.2111(3) 0.3993(4) 0.0228(15) Uani 1 1 d .
H3 H 0.8480 0.1906 0.3510 0.027 Uiso 1 1 calc R
C4 C 0.5803(12) 0.2127(3) 0.4205(4) 0.0226(15) Uani 1 1 d .
H4 H 0.4748 0.1930 0.3887 0.027 Uiso 1 1 calc R
C5 C 0.5561(11) 0.2466(3) 0.4928(4) 0.0172(13) Uani 1 1 d .
H5 H 0.4307 0.2555 0.5190 0.021 Uiso 1 1 calc R
C6 C 0.6699(12) 0.2786(4) 0.7223(5) 0.0312(19) Uani 1 1 d .
H6A H 0.6807 0.2584 0.7793 0.047 Uiso 1 1 calc R
H6B H 0.5279 0.2797 0.7022 0.047 Uiso 1 1 calc R
H6C H 0.7211 0.3190 0.7285 0.047 Uiso 1 1 calc R
C7 C 1.0982(12) 0.2485(4) 0.6641(5) 0.0276(17) Uani 1 1 d .
H7A H 1.1264 0.2420 0.7270 0.041 Uiso 1 1 calc R
H7B H 1.1374 0.2888 0.6483 0.041 Uiso 1 1 calc R
H7C H 1.1757 0.2202 0.6297 0.041 Uiso 1 1 calc R
C8 C 0.7555(12) 0.1579(3) 0.6403(5) 0.0272(17) Uani 1 1 d .
H8A H 0.6084 0.1536 0.6433 0.041 Uiso 1 1 calc R
H8B H 0.8203 0.1388 0.6915 0.041 Uiso 1 1 calc R
H8C H 0.8025 0.1394 0.5862 0.041 Uiso 1 1 calc R
Hg2 Hg 0.73842(4) 0.534748(11) 0.397664(16) 0.01846(8) Uani 1 1 d .
Si2 Si 0.6937(3) 0.50171(10) 0.19232(13) 0.0251(4) Uani 1 1 d .
C10 C 0.9274(11) 0.4325(3) 0.3101(4) 0.0218(15) Uani 1 1 d .
H10 H 1.0581 0.4487 0.3020 0.026 Uiso 1 1 calc R
C11 C 0.8892(12) 0.3753(3) 0.3280(4) 0.0242(16) Uani 1 1 d .
H11 H 0.9877 0.3449 0.3328 0.029 Uiso 1 1 calc R
C12 C 0.6749(12) 0.3678(3) 0.3388(4) 0.0239(16) Uani 1 1 d .
H12 H 0.6087 0.3319 0.3523 0.029 Uiso 1 1 calc R
C13 C 0.5844(11) 0.4207(3) 0.3264(4) 0.0186(14) Uani 1 1 d .
H13 H 0.4436 0.4279 0.3307 0.022 Uiso 1 1 calc R
C14 C 0.7443(15) 0.4456(5) 0.1054(5) 0.042(2) Uani 1 1 d .
H14A H 0.8888 0.4360 0.1063 0.064 Uiso 1 1 calc R
H14B H 0.7045 0.4616 0.0476 0.064 Uiso 1 1 calc R
H14C H 0.6661 0.4098 0.1168 0.064 Uiso 1 1 calc R
C15 C 0.4258(14) 0.5284(4) 0.1820(5) 0.038(2) Uani 1 1 d .
H15A H 0.4099 0.5531 0.1294 0.057 Uiso 1 1 calc R
H15B H 0.3930 0.5516 0.2343 0.057 Uiso 1 1 calc R
H15C H 0.3344 0.4945 0.1771 0.057 Uiso 1 1 calc R
C16 C 0.8689(15) 0.5649(4) 0.1809(7) 0.045(2) Uani 1 1 d .
H16A H 0.8615 0.5796 0.1202 0.067 Uiso 1 1 calc R
H16B H 1.0074 0.5521 0.1952 0.067 Uiso 1 1 calc R
H16C H 0.8306 0.5965 0.2213 0.067 Uiso 1 1 calc R

loop_
_atom_site_aniso_label
_atom_site_aniso_U_11
_atom_site_aniso_U_22
_atom_site_aniso_U_33
_atom_site_aniso_U_23
_atom_site_aniso_U_13
_atom_site_aniso_U_12
Hg1 0.02002(15) 0.01717(13) 0.01114(11) -0.00143(8) -0.00224(9) -0.00046(10)
C9 0.020(4) 0.018(3) 0.014(3) -0.001(2) 0.000(2) 0.002(3)
Cl2 0.0218(9) 0.0187(8) 0.0249(8) -0.0041(6) 0.0006(6) -0.0002(7)
Cl1 0.0229(9) 0.0177(7) 0.0176(7) -0.0039(6) -0.0024(6) -0.0008(7)
Si1 0.0184(10) 0.0261(10) 0.0105(8) 0.0036(7) -0.0022(7) -0.0028(8)
C1 0.021(4) 0.016(3) 0.009(3) 0.000(2) -0.002(2) -0.002(3)
C2 0.017(4) 0.019(3) 0.015(3) 0.002(2) 0.001(2) -0.001(3)
C3 0.035(4) 0.021(3) 0.013(3) -0.002(2) 0.004(3) -0.004(3)
C4 0.028(4) 0.023(3) 0.016(3) -0.003(3) -0.009(3) -0.002(3)
C5 0.019(4) 0.018(3) 0.015(3) 0.002(2) 0.000(2) 0.002(3)
C6 0.019(4) 0.058(6) 0.017(3) 0.002(3) -0.002(3) -0.004(4)
C7 0.024(4) 0.040(5) 0.018(3) 0.008(3) -0.005(3) -0.005(4)
C8 0.030(5) 0.022(4) 0.029(4) 0.010(3) -0.002(3) -0.005(3)
Hg2 0.01936(16) 0.01755(13) 0.01832(13) -0.00129(9) -0.00230(9) -0.00013(10)
Si2 0.0284(12) 0.0291(11) 0.0178(9) 0.0062(8) 0.0004(8) 0.0056(9)
C10 0.023(4) 0.026(4) 0.016(3) -0.003(3) -0.006(3) -0.001(3)
C11 0.040(5) 0.021(3) 0.011(3) -0.001(2) -0.006(3) 0.004(3)
C12 0.041(5) 0.018(3) 0.012(3) 0.000(2) -0.007(3) -0.006(3)
C13 0.022(4) 0.022(3) 0.011(3) -0.004(2) -0.002(2) -0.003(3)
C14 0.058(6) 0.052(6) 0.018(4) -0.002(3) 0.004(4) 0.013(5)
C15 0.037(5) 0.050(6) 0.026(4) 0.007(4) -0.004(3) 0.011(4)
C16 0.044(6) 0.038(5) 0.053(6) 0.024(4) 0.007(4) 0.001(4)

loop_
_atom_type_symbol
_atom_type_description
_atom_type_scat_dispersion_real
_atom_type_scat_dispersion_imag
_atom_type_scat_source
C C 0.0033 0.0016 'International Tables Vol C Tables 4.2.6.8 and 6.1.1.4'
H H 0.0000 0.0000 'International Tables Vol C Tables 4.2.6.8 and 6.1.1.4'
Si Si 0.0817 0.0704 'International Tables Vol C Tables 4.2.6.8 and 6.1.1.4'
Cl Cl 0.1484 0.1585 'International Tables Vol C Tables 4.2.6.8 and 6.1.1.4'
Hg Hg -2.3894 9.2266 'International Tables Vol C Tables 4.2.6.8 and 6.1.1.4'

loop_
_geom_angle_atom_site_label_1
_geom_angle_atom_site_label_2
_geom_angle_atom_site_label_3
_geom_angle
C1 Hg1 Cl1 168.96(17)
C10 C9 C13 102.6(6)
C10 C9 Si2 112.4(5)
C13 C9 Si2 113.5(5)
C10 C9 Hg2 111.2(5)
C13 C9 Hg2 110.7(4)
Si2 C9 Hg2 106.6(3)
C8 Si1 C7 110.7(4)
C8 Si1 C6 110.1(4)
C7 Si1 C6 110.3(4)
C8 Si1 C1 107.5(3)
C7 Si1 C1 109.1(3)
C6 Si1 C1 109.2(3)
C2 C1 C5 103.2(5)
C2 C1 Si1 111.0(5)
C5 C1 Si1 111.0(4)
C2 C1 Hg1 113.0(4)
C5 C1 Hg1 110.3(4)
Si1 C1 Hg1 108.4(3)
C3 C2 C1 109.7(6)
C3 C2 H2 125.1
C1 C2 H2 125.1
C2 C3 C4 108.9(6)
C2 C3 H3 125.5
C4 C3 H3 125.5
C5 C4 C3 109.3(6)
C5 C4 H4 125.3
C3 C4 H4 125.3
C4 C5 C1 108.8(6)
C4 C5 H5 125.6
C1 C5 H5 125.6
Si1 C6 H6A 109.5
Si1 C6 H6B 109.5
H6A C6 H6B 109.5
Si1 C6 H6C 109.5
H6A C6 H6C 109.5
H6B C6 H6C 109.5
Si1 C7 H7A 109.5
Si1 C7 H7B 109.5
H7A C7 H7B 109.5
Si1 C7 H7C 109.5
H7A C7 H7C 109.5
H7B C7 H7C 109.5
Si1 C8 H8A 109.5
Si1 C8 H8B 109.5
H8A C8 H8B 109.5
Si1 C8 H8C 109.5
H8A C8 H8C 109.5
H8B C8 H8C 109.5
C9 Hg2 Cl2 170.83(18)
C16 Si2 C14 109.6(5)
C16 Si2 C15 109.6(4)
C14 Si2 C15 110.3(4)
C16 Si2 C9 109.2(4)
C14 Si2 C9 108.6(4)
C15 Si2 C9 109.6(3)
C11 C10 C9 110.2(7)
C11 C10 H10 124.9
C9 C10 H10 124.9
C10 C11 C12 109.0(7)
C10 C11 H11 125.5
C12 C11 H11 125.5
C13 C12 C11 108.3(6)
C13 C12 H12 125.9
C11 C12 H12 125.9
C12 C13 C9 109.9(7)
C12 C13 H13 125.1
C9 C13 H13 125.1
Si2 C14 H14A 109.5
Si2 C14 H14B 109.5
H14A C14 H14B 109.5
Si2 C14 H14C 109.5
H14A C14 H14C 109.5
H14B C14 H14C 109.5
Si2 C15 H15A 109.5
Si2 C15 H15B 109.5
H15A C15 H15B 109.5
Si2 C15 H15C 109.5
H15A C15 H15C 109.5
H15B C15 H15C 109.5
Si2 C16 H16A 109.5
Si2 C16 H16B 109.5
H16A C16 H16B 109.5
Si2 C16 H16C 109.5
H16A C16 H16C 109.5
H16B C16 H16C 109.5

loop_
_geom_bond_atom_site_label_1
_geom_bond_atom_site_label_2
_geom_bond_distance
Hg1 C1 2.090(7)
Hg1 Cl1 2.3553(16)
C9 C10 1.464(10)
C9 C13 1.489(10)
C9 Si2 1.906(7)
C9 Hg2 2.099(6)
Cl2 Hg2 2.3413(17)
Si1 C8 1.867(8)
Si1 C7 1.868(8)
Si1 C6 1.870(8)
Si1 C1 1.910(6)
C1 C2 1.483(9)
C1 C5 1.493(10)
C2 C3 1.346(9)
C2 H2 0.9500
C3 C4 1.448(11)
C3 H3 0.9500
C4 C5 1.354(9)
C4 H4 0.9500
C5 H5 0.9500
C6 H6A 0.9800
C6 H6B 0.9800
C6 H6C 0.9800
C7 H7A 0.9800
C7 H7B 0.9800
C7 H7C 0.9800
C8 H8A 0.9800
C8 H8B 0.9800
C8 H8C 0.9800
Si2 C16 1.853(10)
Si2 C14 1.868(9)
Si2 C15 1.876(9)
C10 C11 1.350(10)
C10 H10 0.9500
C11 C12 1.442(12)
C11 H11 0.9500
C12 C13 1.350(10)
C12 H12 0.9500
C13 H13 0.9500
C14 H14A 0.9800
C14 H14B 0.9800
C14 H14C 0.9800
C15 H15A 0.9800
C15 H15B 0.9800
C15 H15C 0.9800
C16 H16A 0.9800
C16 H16B 0.9800
C16 H16C 0.9800

loop_
_geom_torsion_atom_site_label_1
_geom_torsion_atom_site_label_2
_geom_torsion_atom_site_label_3
_geom_torsion_atom_site_label_4
_geom_torsion
C8 Si1 C1 C2 -69.2(6)
C7 Si1 C1 C2 50.9(6)
C6 Si1 C1 C2 171.4(5)
C8 Si1 C1 C5 45.0(6)
C7 Si1 C1 C5 165.1(5)
C6 Si1 C1 C5 -74.4(5)
C8 Si1 C1 Hg1 166.2(3)
C7 Si1 C1 Hg1 -73.7(4)
C6 Si1 C1 Hg1 46.8(4)
Cl1 Hg1 C1 C2 -142.3(8)
Cl1 Hg1 C1 C5 102.8(10)
Cl1 Hg1 C1 Si1 -18.9(13)
C5 C1 C2 C3 -1.7(7)
Si1 C1 C2 C3 117.3(6)
Hg1 C1 C2 C3 -120.8(5)
C1 C2 C3 C4 0.7(8)
C2 C3 C4 C5 0.8(8)
C3 C4 C5 C1 -1.9(8)
C2 C1 C5 C4 2.2(7)
Si1 C1 C5 C4 -116.8(5)
Hg1 C1 C5 C4 123.1(5)
C10 C9 Hg2 Cl2 113.0(12)
C13 C9 Hg2 Cl2 -133.6(11)
Si2 C9 Hg2 Cl2 -9.8(15)
C10 C9 Si2 C16 -73.0(6)
C13 C9 Si2 C16 171.1(5)
Hg2 C9 Si2 C16 49.1(5)
C10 C9 Si2 C14 46.4(6)
C13 C9 Si2 C14 -69.4(6)
Hg2 C9 Si2 C14 168.5(4)
C10 C9 Si2 C15 166.9(5)
C13 C9 Si2 C15 51.1(6)
Hg2 C9 Si2 C15 -71.0(5)
C13 C9 C10 C11 2.5(7)
Si2 C9 C10 C11 -119.8(6)
Hg2 C9 C10 C11 120.8(5)
C9 C10 C11 C12 -2.0(8)
C10 C11 C12 C13 0.6(8)
C11 C12 C13 C9 1.0(7)
C10 C9 C13 C12 -2.1(7)
Si2 C9 C13 C12 119.4(5)
Hg2 C9 C13 C12 -120.8(5)

_cod_duplicate_entry 4308000
